data_4036007
loop_
_publ_author_name
'Wan, Yameng'
'Zhang, Zhiguo'
'Ma, Nana'
'Bi, Jingjing'
'Zhang, Guisheng'

_publ_section_title
;
 Acylamino-Directed Specific Sequential Difunctionalizations of Anilides
 via Metal-Free Relay Reactions for p-Oxygen and o-Nitrogen Incorporation.
;
_journal_issue 2
_journal_name_full 'The Journal of organic chemistry'
_journal_page_first 780
_journal_page_last 791
_journal_paper_doi 10.1021/acs.joc.8b02636
_journal_volume 84
_journal_year 2019
_chemical_formula_moiety 'C10 H9 F3 N2 O4'
_chemical_formula_sum 'C10 H9 F3 N2 O4'
_chemical_formula_weight 278.19
_space_group_crystal_system triclinic
_space_group_IT_number 2
_space_group_name_Hall '-P 1'
_space_group_name_H-M_alt 'P -1'
_atom_sites_solution_hydrogens geom
_atom_sites_solution_primary direct
_audit_creation_date 2017-02-28
_audit_creation_method
;
Olex2 1.2
(compiled 2017.01.04 svn.r3372 for OlexSys, GUI svn.r5292)
;
_cell_angle_alpha 81.641(9)
_cell_angle_beta 82.204(10)
_cell_angle_gamma 80.603(10)
_cell_formula_units_Z 2
_cell_length_a 4.6612(6)
_cell_length_b 8.2732(9)
_cell_length_c 15.4139(18)
_cell_measurement_reflns_used 888
_cell_measurement_temperature 293(2)
_cell_measurement_theta_max 69.6810
_cell_measurement_theta_min 5.4440
_cell_volume 576.37(12)
_computing_cell_refinement
;
CrysAlisPro, Agilent Technologies,
Version 1.171.37.35 (release 13-08-2014 CrysAlis171 .NET)
(compiled Aug 13 2014,18:06:01)
;
_computing_data_collection
;
CrysAlisPro, Agilent Technologies,
Version 1.171.37.35 (release 13-08-2014 CrysAlis171 .NET)
(compiled Aug 13 2014,18:06:01)
;
_computing_data_reduction
;
CrysAlisPro, Agilent Technologies,
Version 1.171.37.35 (release 13-08-2014 CrysAlis171 .NET)
(compiled Aug 13 2014,18:06:01)
;
_computing_molecular_graphics 'Olex2 (Dolomanov et al., 2009)'
_computing_publication_material 'Olex2 (Dolomanov et al., 2009)'
_computing_structure_refinement 'ShelXL (Sheldrick, 2015)'
_computing_structure_solution 'ShelXS (Sheldrick, 2008)'
_diffrn_ambient_temperature 293(2)
_diffrn_detector 'CCD plate'
_diffrn_detector_area_resol_mean 16.2312
_diffrn_detector_type Eos
_diffrn_measured_fraction_theta_full 0.995
_diffrn_measured_fraction_theta_max 0.971
_diffrn_measurement_details
;
#__ type_ start__ end____ width___ exp.time_
  1 omega  -49.00   37.00   1.0000    1.5000
omega____ theta____ kappa____ phi______ frames
    -      -33.5000   37.0000 -180.0000 86

#__ type_ start__ end____ width___ exp.time_
  2 omega -108.00  -32.00   1.0000    1.5000
omega____ theta____ kappa____ phi______ frames
    -      -33.5000  178.0000 -120.0000 76

#__ type_ start__ end____ width___ exp.time_
  3 omega -102.00  -15.00   1.0000    1.5000
omega____ theta____ kappa____ phi______ frames
    -      -33.5000  -57.0000   30.0000 87

#__ type_ start__ end____ width___ exp.time_
  4 omega    6.00   83.00   1.0000    1.5000
omega____ theta____ kappa____ phi______ frames
    -       36.4734 -110.0000  159.0000 77

#__ type_ start__ end____ width___ exp.time_
  5 omega  -32.00   55.00   1.0000    1.5000
omega____ theta____ kappa____ phi______ frames
    -       36.4734  -57.0000  -90.0000 87

#__ type_ start__ end____ width___ exp.time_
  6 omega   57.00  110.00   1.0000    1.5000
omega____ theta____ kappa____ phi______ frames
    -       36.4734  178.0000  -30.0000 53

#__ type_ start__ end____ width___ exp.time_
  7 omega   14.00  107.00   1.0000    1.5000
omega____ theta____ kappa____ phi______ frames
    -       36.4734   37.0000  -90.0000 93

#__ type_ start__ end____ width___ exp.time_
  8 omega  -34.00   59.00   1.0000    1.5000
omega____ theta____ kappa____ phi______ frames
    -       36.4734  -37.0000  -30.0000 93

#__ type_ start__ end____ width___ exp.time_
  9 omega   -4.00   77.00   1.0000    1.5000
omega____ theta____ kappa____ phi______ frames
    -       36.4734  -99.0000   30.0000 81

#__ type_ start__ end____ width___ exp.time_
 10 omega   37.00  115.00   1.0000   11.5000
omega____ theta____ kappa____ phi______ frames
    -      108.0000 -111.0000   30.0000 78

#__ type_ start__ end____ width___ exp.time_
 11 omega   38.00  109.00   1.0000   11.5000
omega____ theta____ kappa____ phi______ frames
    -      108.0000  -94.0000  120.0000 71

#__ type_ start__ end____ width___ exp.time_
 12 omega   37.00   91.00   1.0000   11.5000
omega____ theta____ kappa____ phi______ frames
    -      108.0000  -30.0000 -120.0000 54

#__ type_ start__ end____ width___ exp.time_
 13 omega   57.00  150.00   1.0000   11.5000
omega____ theta____ kappa____ phi______ frames
    -      108.0000  178.0000  -90.0000 93

#__ type_ start__ end____ width___ exp.time_
 14 omega   38.00   83.00   1.0000   11.5000
omega____ theta____ kappa____ phi______ frames
    -      108.0000  -45.0000  -30.0000 45

#__ type_ start__ end____ width___ exp.time_
 15 omega   85.00  155.00   1.0000   11.5000
omega____ theta____ kappa____ phi______ frames
    -      108.0000   30.0000   60.0000 70

#__ type_ start__ end____ width___ exp.time_
 16 omega   48.00   77.00   1.0000   11.5000
omega____ theta____ kappa____ phi______ frames
    -      108.0000  -30.0000  120.0000 29

#__ type_ start__ end____ width___ exp.time_
 17 omega   50.00  119.00   1.0000   11.5000
omega____ theta____ kappa____ phi______ frames
    -      108.0000  -61.0000   60.0000 69

#__ type_ start__ end____ width___ exp.time_
 18 omega  110.00  137.00   1.0000   11.5000
omega____ theta____ kappa____ phi______ frames
    -      108.0000  -77.0000 -180.0000 27

#__ type_ start__ end____ width___ exp.time_
 19 omega   91.00  122.00   1.0000   11.5000
omega____ theta____ kappa____ phi______ frames
    -      108.0000  -61.0000  -30.0000 31

#__ type_ start__ end____ width___ exp.time_
 20 omega   45.00   71.00   1.0000   11.5000
omega____ theta____ kappa____ phi______ frames
    -      108.0000  -61.0000  -30.0000 26

#__ type_ start__ end____ width___ exp.time_
 21 omega   46.00  104.00   1.0000   11.5000
omega____ theta____ kappa____ phi______ frames
    -      108.0000  -94.0000  -90.0000 58

#__ type_ start__ end____ width___ exp.time_
 22 omega   45.00   88.00   1.0000   11.5000
omega____ theta____ kappa____ phi______ frames
    -      108.0000  -30.0000  150.0000 43

#__ type_ start__ end____ width___ exp.time_
 23 omega   37.00   75.00   1.0000   11.5000
omega____ theta____ kappa____ phi______ frames
    -      108.0000  -30.0000 -150.0000 38

#__ type_ start__ end____ width___ exp.time_
 24 omega   41.00   90.00   1.0000   11.5000
omega____ theta____ kappa____ phi______ frames
    -      108.0000  -77.0000 -180.0000 49

#__ type_ start__ end____ width___ exp.time_
 25 omega   63.00  178.00   1.0000   11.5000
omega____ theta____ kappa____ phi______ frames
    -      108.0000   15.0000  150.0000 115
;
_diffrn_measurement_device 'four-circle diffractometer'
_diffrn_measurement_device_type 'Xcalibur, Eos, Gemini'
_diffrn_measurement_method '\w scans'
_diffrn_orient_matrix_UB_11 0.0502963000
_diffrn_orient_matrix_UB_12 -0.1055520000
_diffrn_orient_matrix_UB_13 0.0890454000
_diffrn_orient_matrix_UB_21 -0.0276743000
_diffrn_orient_matrix_UB_22 0.1582956000
_diffrn_orient_matrix_UB_23 0.0440868000
_diffrn_orient_matrix_UB_31 -0.3323043000
_diffrn_orient_matrix_UB_32 -0.0008815000
_diffrn_orient_matrix_UB_33 0.0216380000
_diffrn_radiation_monochromator graphite
_diffrn_radiation_probe x-ray
_diffrn_radiation_type CuK\a
_diffrn_radiation_wavelength 1.54184
_diffrn_reflns_av_R_equivalents 0.0376
_diffrn_reflns_av_unetI/netI 0.0515
_diffrn_reflns_Laue_measured_fraction_full 0.995
_diffrn_reflns_Laue_measured_fraction_max 0.971
_diffrn_reflns_limit_h_max 3
_diffrn_reflns_limit_h_min -5
_diffrn_reflns_limit_k_max 8
_diffrn_reflns_limit_k_min -9
_diffrn_reflns_limit_l_max 17
_diffrn_reflns_limit_l_min -18
_diffrn_reflns_number 4165
_diffrn_reflns_point_group_measured_fraction_full 0.995
_diffrn_reflns_point_group_measured_fraction_max 0.971
_diffrn_reflns_theta_full 67.684
_diffrn_reflns_theta_max 70.821
_diffrn_reflns_theta_min 5.463
_diffrn_source 'Enhance (Cu) X-ray Source'
_exptl_absorpt_coefficient_mu 1.374
_exptl_absorpt_correction_T_max 1.00000
_exptl_absorpt_correction_T_min 0.90656
_exptl_absorpt_correction_type multi-scan
_exptl_absorpt_process_details
;
CrysAlisPro, Agilent Technologies,
Version 1.171.37.35 (release 13-08-2014 CrysAlis171 .NET)
(compiled Aug 13 2014,18:06:01)
Empirical absorption correction using spherical harmonics,
 implemented in SCALE3 ABSPACK scaling algorithm.
;
_exptl_crystal_colour yellow
_exptl_crystal_colour_primary yellow
_exptl_crystal_density_diffrn 1.603
_exptl_crystal_description needle
_exptl_crystal_F_000 284
_exptl_crystal_size_max 0.18
_exptl_crystal_size_mid 0.08
_exptl_crystal_size_min 0.06
_refine_diff_density_max 0.199
_refine_diff_density_min -0.200
_refine_diff_density_rms 0.047
_refine_ls_extinction_method none
_refine_ls_goodness_of_fit_ref 1.015
_refine_ls_hydrogen_treatment constr
_refine_ls_matrix_type full
_refine_ls_number_parameters 183
_refine_ls_number_reflns 2162
_refine_ls_number_restraints 1
_refine_ls_restrained_S_all 1.015
_refine_ls_R_factor_all 0.0752
_refine_ls_R_factor_gt 0.0503
_refine_ls_shift/su_max 0.001
_refine_ls_shift/su_mean 0.000
_refine_ls_structure_factor_coef Fsqd
_refine_ls_weighting_details 'w=1/[\s^2^(Fo^2^)+(0.0731P)^2^] where P=(Fo^2^+2Fc^2^)/3'
_refine_ls_weighting_scheme calc
_refine_ls_wR_factor_gt 0.1320
_refine_ls_wR_factor_ref 0.1524
_reflns_Friedel_coverage 0.000
_reflns_number_gt 1480
_reflns_number_total 2162
_reflns_threshold_expression 'I > 2\s(I)'
_cod_data_source_file jo8b02636_si_002.cif
_cod_data_source_block 20170213
_cod_original_cell_volume 576.38(12)
_cod_database_code 4036007
_shelx_shelxl_version_number 2014/7
_chemical_oxdiff_formula C54H82N2O1
_shelx_space_group_comment
;
The symmetry employed for this shelxl refinement is uniquely defined
by the following loop, which should always be used as a source of
symmetry information in preference to the above space-group names.
They are only intended as comments.
;
_reflns_odcompleteness_completeness 99.71
_reflns_odcompleteness_iscentric 1
_reflns_odcompleteness_theta 66.97
_olex2_refinement_description
;
1. Fixed Uiso
 At 1.2 times of:
  All C(H) groups, All C(H,H) groups, All N(H) groups
 At 1.5 times of:
  All C(H,H,H) groups
2. Restrained distances
 F1A-F3A
 2.1 with sigma of 0.02
3. Uiso/Uaniso restraints and constraints
Uanis(F2) = Uanis(F2A)
Uanis(F3) = Uanis(F3A)
Uanis(F1) = Uanis(F1A)
4. Others
 Sof(F1A)=Sof(F2A)=Sof(F3A)=1-FVAR(1)
 Sof(F1)=Sof(F2)=Sof(F3)=FVAR(1)
5.a Secondary CH2 refined with riding coordinates:
 C9(H9A,H9B)
5.b Aromatic/amide H refined with riding coordinates:
 C3(H3), C5(H5), C6(H6), N1(H1)
5.c Idealised Me refined as rotating group:
 C8(H8A,H8B,H8C)
;
_olex2_submission_special_instructions 'No special instructions were received'

loop_
_space_group_symop_operation_xyz
'x, y, z'
'-x, -y, -z'

loop_
_atom_site_label
_atom_site_type_symbol
_atom_site_fract_x
_atom_site_fract_y
_atom_site_fract_z
_atom_site_U_iso_or_equiv
_atom_site_adp_type
_atom_site_occupancy
_atom_site_site_symmetry_order
_atom_site_calc_flag
_atom_site_refinement_flags_posn
_atom_site_refinement_flags_occupancy
_atom_site_disorder_assembly
_atom_site_disorder_group
C1 C -0.1237(5) 0.8728(3) 0.70529(16) 0.0451(5) Uani 1 1 d . . . .
C2 C -0.0492(5) 1.0309(3) 0.67469(15) 0.0424(5) Uani 1 1 d . . . .
C3 C 0.0944(5) 1.1147(3) 0.72392(17) 0.0465(5) Uani 1 1 d . . . .
H3 H 0.1418 1.2187 0.7014 0.056 Uiso 1 1 calc R . . .
C4 C 0.1653(6) 1.0431(3) 0.80558(17) 0.0500(6) Uani 1 1 d . . . .
C5 C 0.0969(7) 0.8854(3) 0.83747(18) 0.0585(7) Uani 1 1 d . . . .
H5 H 0.1481 0.8350 0.8923 0.070 Uiso 1 1 calc R . . .
C6 C -0.0457(7) 0.8035(3) 0.78849(19) 0.0568(6) Uani 1 1 d . . . .
H6 H -0.0912 0.6992 0.8115 0.068 Uiso 1 1 calc R . . .
C7 C -0.2882(5) 0.6257(3) 0.66485(16) 0.0471(5) Uani 1 1 d . . . .
C8 C -0.4677(7) 0.5787(3) 0.6016(2) 0.0609(7) Uani 1 1 d . . . .
H8A H -0.3422 0.5158 0.5599 0.091 Uiso 1 1 calc GR . . .
H8B H -0.5667 0.6767 0.5708 0.091 Uiso 1 1 calc GR . . .
H8C H -0.6094 0.5133 0.6335 0.091 Uiso 1 1 calc GR . . .
C9 C 0.3329(6) 1.2803(3) 0.83849(18) 0.0541(6) Uani 1 1 d . . . .
H9A H 0.1502 1.3445 0.8223 0.065 Uiso 1 1 calc R . . .
H9B H 0.4828 1.2938 0.7889 0.065 Uiso 1 1 calc R . . .
C10 C 0.4183(6) 1.3371(4) 0.9179(2) 0.0594(7) Uani 1 1 d . . . .
F1 F 0.2297(10) 1.3159(8) 0.9902(3) 0.0840(12) Uani 0.860(17) 1 d . P A 1
F1A F 0.191(6) 1.359(5) 0.968(2) 0.0840(12) Uani 0.140(17) 1 d D P A 2
F2 F 0.6769(12) 1.2571(6) 0.9388(4) 0.0892(12) Uani 0.860(17) 1 d . P A 1
F2A F 0.592(6) 1.235(4) 0.961(2) 0.0892(12) Uani 0.140(17) 1 d . P A 2
F3 F 0.4403(16) 1.4997(7) 0.9013(2) 0.0896(14) Uani 0.860(17) 1 d . P A 1
F3A F 0.564(7) 1.446(4) 0.9025(16) 0.0896(14) Uani 0.140(17) 1 d D P A 2
N1 N -0.2735(5) 0.7915(2) 0.65651(14) 0.0498(5) Uani 1 1 d . . . .
H1 H -0.3676 0.8526 0.6165 0.060 Uiso 1 1 calc R . . .
N2 N -0.1142(5) 1.1179(2) 0.58871(14) 0.0484(5) Uani 1 1 d . . . .
O1 O -0.1643(5) 0.5244(2) 0.71735(15) 0.0683(6) Uani 1 1 d . . . .
O2 O -0.2962(5) 1.0729(2) 0.54991(14) 0.0658(6) Uani 1 1 d . . . .
O3 O 0.0133(5) 1.2345(2) 0.55753(13) 0.0656(6) Uani 1 1 d . . . .
O4 O 0.3009(5) 1.1128(2) 0.86052(13) 0.0621(5) Uani 1 1 d . . . .

loop_
_atom_site_aniso_label
_atom_site_aniso_U_11
_atom_site_aniso_U_22
_atom_site_aniso_U_33
_atom_site_aniso_U_23
_atom_site_aniso_U_13
_atom_site_aniso_U_12
C1 0.0501(12) 0.0399(12) 0.0468(12) -0.0069(9) -0.0071(10) -0.0080(9)
C2 0.0469(11) 0.0374(11) 0.0425(11) -0.0056(9) -0.0070(9) -0.0034(9)
C3 0.0535(13) 0.0361(11) 0.0509(13) -0.0041(9) -0.0071(10) -0.0094(9)
C4 0.0558(13) 0.0450(13) 0.0528(14) -0.0084(10) -0.0138(11) -0.0097(10)
C5 0.0835(19) 0.0492(14) 0.0471(14) 0.0008(11) -0.0229(13) -0.0160(13)
C6 0.0778(17) 0.0425(13) 0.0538(14) 0.0017(11) -0.0146(13) -0.0206(12)
C7 0.0497(12) 0.0449(12) 0.0489(13) -0.0043(10) -0.0087(10) -0.0126(10)
C8 0.0708(17) 0.0473(14) 0.0705(18) -0.0065(12) -0.0209(14) -0.0166(12)
C9 0.0607(15) 0.0517(14) 0.0551(14) -0.0080(11) -0.0129(12) -0.0171(11)
C10 0.0583(15) 0.0661(17) 0.0611(16) -0.0122(13) -0.0097(13) -0.0248(13)
F1 0.0858(18) 0.120(3) 0.056(2) -0.0225(18) 0.0023(15) -0.042(2)
F1A 0.0858(18) 0.120(3) 0.056(2) -0.0225(18) 0.0023(15) -0.042(2)
F2 0.057(2) 0.130(2) 0.091(3) -0.030(2) -0.0265(18) -0.0141(18)
F2A 0.057(2) 0.130(2) 0.091(3) -0.030(2) -0.0265(18) -0.0141(18)
F3 0.135(4) 0.063(2) 0.0851(14) -0.0190(14) -0.0283(18) -0.037(2)
F3A 0.135(4) 0.063(2) 0.0851(14) -0.0190(14) -0.0283(18) -0.037(2)
N1 0.0596(12) 0.0412(10) 0.0508(11) -0.0009(8) -0.0155(9) -0.0109(9)
N2 0.0590(12) 0.0403(10) 0.0463(11) -0.0063(8) -0.0110(9) -0.0037(9)
O1 0.0942(15) 0.0443(10) 0.0716(13) -0.0003(9) -0.0342(11) -0.0115(9)
O2 0.0831(13) 0.0547(11) 0.0640(12) 0.0041(9) -0.0342(11) -0.0119(9)
O3 0.0962(15) 0.0518(11) 0.0523(11) 0.0052(8) -0.0131(10) -0.0277(10)
O4 0.0822(13) 0.0505(10) 0.0613(11) -0.0032(8) -0.0310(10) -0.0166(9)

loop_
_atom_type_symbol
_atom_type_description
_atom_type_scat_dispersion_real
_atom_type_scat_dispersion_imag
_atom_type_scat_source
C C 0.0181 0.0091 'International Tables Vol C Tables 4.2.6.8 and 6.1.1.4'
H H 0.0000 0.0000 'International Tables Vol C Tables 4.2.6.8 and 6.1.1.4'
F F 0.0727 0.0534 'International Tables Vol C Tables 4.2.6.8 and 6.1.1.4'
N N 0.0311 0.0180 'International Tables Vol C Tables 4.2.6.8 and 6.1.1.4'
O O 0.0492 0.0322 'International Tables Vol C Tables 4.2.6.8 and 6.1.1.4'

loop_
_geom_angle_atom_site_label_1
_geom_angle_atom_site_label_2
_geom_angle_atom_site_label_3
_geom_angle
C6 C1 C2 116.1(2)
N1 C1 C2 122.1(2)
N1 C1 C6 121.8(2)
C1 C2 N2 122.2(2)
C3 C2 C1 122.5(2)
C3 C2 N2 115.3(2)
C2 C3 H3 120.1
C4 C3 C2 119.8(2)
C4 C3 H3 120.1
C3 C4 C5 119.2(2)
O4 C4 C3 125.4(2)
O4 C4 C5 115.4(2)
C4 C5 H5 119.6
C6 C5 C4 120.7(2)
C6 C5 H5 119.6
C1 C6 H6 119.1
C5 C6 C1 121.8(2)
C5 C6 H6 119.1
N1 C7 C8 114.1(2)
O1 C7 C8 122.2(2)
O1 C7 N1 123.7(2)
C7 C8 H8A 109.5
C7 C8 H8B 109.5
C7 C8 H8C 109.5
H8A C8 H8B 109.5
H8A C8 H8C 109.5
H8B C8 H8C 109.5
H9A C9 H9B 108.5
C10 C9 H9A 110.2
C10 C9 H9B 110.2
O4 C9 H9A 110.2
O4 C9 H9B 110.2
O4 C9 C10 107.3(2)
F1 C10 C9 114.0(3)
F1 C10 F2 106.2(3)
F1 C10 F3 107.4(3)
F1A C10 C9 105.7(15)
F1A C10 F2A 105.1(17)
F2 C10 C9 111.6(3)
F2 C10 F3 107.6(3)
F2A C10 C9 116.0(15)
F3 C10 C9 109.7(3)
F3A C10 C9 115.2(12)
F3A C10 F1A 117(2)
F3A C10 F2A 97.3(17)
C1 N1 H1 116.1
C7 N1 C1 127.7(2)
C7 N1 H1 116.1
O2 N2 C2 119.5(2)
O3 N2 C2 118.5(2)
O3 N2 O2 121.9(2)
C4 O4 C9 117.8(2)

loop_
_geom_bond_atom_site_label_1
_geom_bond_atom_site_label_2
_geom_bond_distance
C1 C2 1.406(3)
C1 C6 1.397(4)
C1 N1 1.396(3)
C2 C3 1.395(4)
C2 N2 1.459(3)
C3 H3 0.9300
C3 C4 1.370(4)
C4 C5 1.398(4)
C4 O4 1.362(3)
C5 H5 0.9300
C5 C6 1.379(4)
C6 H6 0.9300
C7 C8 1.496(4)
C7 N1 1.371(3)
C7 O1 1.209(3)
C8 H8A 0.9600
C8 H8B 0.9600
C8 H8C 0.9600
C9 H9A 0.9700
C9 H9B 0.9700
C9 C10 1.496(4)
C9 O4 1.405(3)
C10 F1 1.332(5)
C10 F1A 1.23(3)
C10 F2 1.333(5)
C10 F2A 1.25(3)
C10 F3 1.350(5)
C10 F3A 1.19(2)
N1 H1 0.8600
N2 O2 1.233(3)
N2 O3 1.221(3)

loop_
_geom_hbond_atom_site_label_D
_geom_hbond_atom_site_label_H
_geom_hbond_atom_site_label_A
_geom_hbond_distance_DH
_geom_hbond_distance_HA
_geom_hbond_distance_DA
_geom_hbond_angle_DHA
N1 H1 O2 0.86 2.01 2.644(3) 129.5

loop_
_geom_torsion_atom_site_label_1
_geom_torsion_atom_site_label_2
_geom_torsion_atom_site_label_3
_geom_torsion_atom_site_label_4
_geom_torsion
C1 C2 C3 C4 -0.6(4)
C1 C2 N2 O2 17.3(3)
C1 C2 N2 O3 -163.1(2)
C2 C1 C6 C5 -0.2(4)
C2 C1 N1 C7 160.1(2)
C2 C3 C4 C5 1.2(4)
C2 C3 C4 O4 -178.9(2)
C3 C2 N2 O2 -163.3(2)
C3 C2 N2 O3 16.3(3)
C3 C4 C5 C6 -1.4(4)
C3 C4 O4 C9 10.0(4)
C4 C5 C6 C1 0.9(5)
C5 C4 O4 C9 -170.1(3)
C6 C1 C2 C3 0.0(4)
C6 C1 C2 N2 179.4(2)
C6 C1 N1 C7 -21.5(4)
C8 C7 N1 C1 -179.8(2)
C10 C9 O4 C4 166.5(2)
N1 C1 C2 C3 178.5(2)
N1 C1 C2 N2 -2.2(4)
N1 C1 C6 C5 -178.6(3)
N2 C2 C3 C4 -180.0(2)
O1 C7 N1 C1 -1.0(4)
O4 C4 C5 C6 178.7(3)
O4 C9 C10 F1 -57.1(5)
O4 C9 C10 F1A -77.8(19)
O4 C9 C10 F2 63.3(4)
O4 C9 C10 F2A 38.2(18)
O4 C9 C10 F3 -177.5(4)
O4 C9 C10 F3A 151(2)
